data_4316796
loop_
_publ_author_name
'Victor W. L. Ng'
'Michelle K. Taylor'
'Jonathan M. White'
'Charles G. Young'

_publ_section_title
;
 cis-Dioxo- and cis-(Hydroxo)oxo-Mo(V) Complexes Stabilized by
 Intramolecular Hydrogen-Bonding
;
_journal_name_full 'Inorganic Chemistry'
_journal_page_first 9460
_journal_page_last 9469
_journal_paper_doi 10.1021/ic1011428
_journal_volume 49
_journal_year 2010
_chemical_formula_moiety
;
'2(C31 H38 B Mo N7 O4), 2(C10 H10 Co), 2(C2 H3 N), 0.5(C4 H10 O)'
;
_chemical_formula_sum 'C88 H107 B2 Co2 Mo2 N16 O8.5'
_chemical_formula_weight 1856.26
_chemical_name_common Cp2Co[Tp(iPr)MoO2(OAr-CONHPh-2)]
_chemical_name_systematic
;
 ?
;
_space_group_IT_number 2
_symmetry_cell_setting triclinic
_symmetry_space_group_name_Hall '-P 1'
_symmetry_space_group_name_H-M 'P -1'
_atom_sites_solution_hydrogens geom
_atom_sites_solution_primary direct
_atom_sites_solution_secondary difmap
_audit_creation_method SHELXL-97
_cell_angle_alpha 83.610(2)
_cell_angle_beta 82.018(2)
_cell_angle_gamma 64.617(2)
_cell_formula_units_Z 1
_cell_length_a 11.3967(12)
_cell_length_b 12.6907(13)
_cell_length_c 17.3524(18)
_cell_measurement_reflns_used 9815
_cell_measurement_temperature 130(2)
_cell_measurement_theta_max 27.50
_cell_measurement_theta_min 1.19
_cell_volume 2241.7(4)
_computing_cell_refinement 'Bruker SMART'
_computing_data_collection 'Bruker SMART'
_computing_data_reduction 'Bruker SMART'
_computing_molecular_graphics 'ORTEP-3 for Windows (Farrugia, 1997)'
_computing_publication_material 'WinGX publication routines (Farrugia, 1999)'
_computing_structure_refinement 'SHELXL-97 (Sheldrick, 1997)'
_computing_structure_solution 'SHELXL-97 (Sheldrick, 1997)'
_diffrn_ambient_temperature 130(2)
_diffrn_measured_fraction_theta_full 0.952
_diffrn_measured_fraction_theta_max 0.952
_diffrn_measurement_device_type 'CCD area detector'
_diffrn_measurement_method 'phi and omega scans'
_diffrn_radiation_monochromator graphite
_diffrn_radiation_source 'fine-focus sealed tube'
_diffrn_radiation_type MoK\a
_diffrn_radiation_wavelength 0.71073
_diffrn_reflns_av_R_equivalents 0.0196
_diffrn_reflns_av_sigmaI/netI 0.0462
_diffrn_reflns_limit_h_max 11
_diffrn_reflns_limit_h_min -14
_diffrn_reflns_limit_k_max 16
_diffrn_reflns_limit_k_min -16
_diffrn_reflns_limit_l_max 22
_diffrn_reflns_limit_l_min -21
_diffrn_reflns_number 14137
_diffrn_reflns_theta_full 27.50
_diffrn_reflns_theta_max 27.50
_diffrn_reflns_theta_min 1.19
_exptl_absorpt_coefficient_mu 0.700
_exptl_absorpt_correction_T_max 0.9083
_exptl_absorpt_correction_T_min 0.8499
_exptl_absorpt_correction_type multi-scan
_exptl_absorpt_process_details SADABS
_exptl_crystal_colour green
_exptl_crystal_density_diffrn 1.375
_exptl_crystal_density_method 'not measured'
_exptl_crystal_description plate
_exptl_crystal_F_000 963
_exptl_crystal_size_max 0.24
_exptl_crystal_size_mid 0.22
_exptl_crystal_size_min 0.14
_refine_diff_density_max 1.872
_refine_diff_density_min -0.348
_refine_diff_density_rms 0.106
_refine_ls_extinction_method none
_refine_ls_goodness_of_fit_ref 1.075
_refine_ls_hydrogen_treatment constr
_refine_ls_matrix_type full
_refine_ls_number_parameters 537
_refine_ls_number_reflns 9815
_refine_ls_number_restraints 0
_refine_ls_restrained_S_all 1.075
_refine_ls_R_factor_all 0.0674
_refine_ls_R_factor_gt 0.0528
_refine_ls_shift/su_max 0.002
_refine_ls_shift/su_mean 0.000
_refine_ls_structure_factor_coef Fsqd
_refine_ls_weighting_details 'calc w=1/[\s^2^(Fo^2^)+(0.0859P)^2^+1.1269P] where P=(Fo^2^+2Fc^2^)/3'
_refine_ls_weighting_scheme calc
_refine_ls_wR_factor_gt 0.1459
_refine_ls_wR_factor_ref 0.1537
_reflns_number_gt 7937
_reflns_number_total 9815
_reflns_threshold_expression >2sigma(I)
_cod_data_source_file ic1011428_si_002_5.cif
_cod_data_source_block MoO2(V)CONHPh
_cod_depositor_comments
;
The following automatic conversions were performed:

'_symmetry_cell_setting' value 'Triclinic' changed to 'triclinic'
according to the built-in table from CIF Core dictionary named
'cif_core.dic' version 2.4.1 from 2010-06-29.

Automatic conversion script
Id: cif_fix_values 1646 2011-03-28 12:23:43Z adriana 
;
_cod_original_formula_sum 'C88 H107 B2 Co2 Mo2 N16 O8.50'
_cod_database_code 4316796

loop_
_symmetry_equiv_pos_as_xyz
'x, y, z'
'-x, -y, -z'

loop_
_atom_site_label
_atom_site_type_symbol
_atom_site_fract_x
_atom_site_fract_y
_atom_site_fract_z
_atom_site_U_iso_or_equiv
_atom_site_adp_type
_atom_site_occupancy
_atom_site_symmetry_multiplicity
_atom_site_calc_flag
_atom_site_refinement_flags
_atom_site_disorder_assembly
_atom_site_disorder_group
C1 C 0.9177(3) 0.3397(3) 0.3667(2) 0.0340(7) Uani 1 1 d . . .
C6 C 0.9006(4) 0.2554(3) 0.4201(2) 0.0365(8) Uani 1 1 d . . .
H6 H 0.9706 0.1804 0.4256 0.044 Uiso 1 1 calc R . .
C5 C 0.7832(4) 0.2798(3) 0.4648(2) 0.0407(8) Uani 1 1 d . . .
H5 H 0.7738 0.2222 0.5018 0.049 Uiso 1 1 calc R . .
C4 C 0.6787(4) 0.3875(4) 0.4563(2) 0.0441(9) Uani 1 1 d . . .
H4 H 0.5972 0.4032 0.4861 0.053 Uiso 1 1 calc R . .
C3 C 0.6944(4) 0.4722(3) 0.4038(2) 0.0437(9) Uani 1 1 d . . .
H3 H 0.6229 0.5462 0.3980 0.052 Uiso 1 1 calc R . .
C2 C 0.8127(4) 0.4509(3) 0.3595(2) 0.0365(8) Uani 1 1 d . . .
C7 C 0.8197(4) 0.5516(3) 0.3066(3) 0.0458(9) Uani 1 1 d . . .
C41 C 0.9751(4) 0.6029(3) 0.2122(3) 0.0493(10) Uani 1 1 d . . .
C46 C 1.1047(5) 0.5594(4) 0.1836(3) 0.0686(14) Uani 1 1 d . . .
H46 H 1.1628 0.4835 0.2012 0.082 Uiso 1 1 calc R . .
C45 C 1.1516(6) 0.6242(6) 0.1299(4) 0.089(2) Uani 1 1 d . . .
H45 H 1.2408 0.5921 0.1096 0.107 Uiso 1 1 calc R . .
C44 C 1.0690(7) 0.7355(5) 0.1058(3) 0.0780(17) Uani 1 1 d . . .
H44 H 1.1013 0.7815 0.0700 0.094 Uiso 1 1 calc R . .
C43 C 0.9399(7) 0.7792(4) 0.1341(3) 0.0701(16) Uani 1 1 d . . .
H43 H 0.8827 0.8556 0.1168 0.084 Uiso 1 1 calc R . .
C42 C 0.8903(5) 0.7142(4) 0.1879(3) 0.0591(12) Uani 1 1 d . . .
H42 H 0.8006 0.7456 0.2073 0.071 Uiso 1 1 calc R . .
C11 C 1.5244(4) -0.0420(4) 0.1408(2) 0.0436(9) Uani 1 1 d . . .
H11 H 1.5866 -0.0451 0.0975 0.052 Uiso 1 1 calc R . .
C12 C 1.5164(4) -0.1379(3) 0.1841(2) 0.0434(9) Uani 1 1 d . . .
H12 H 1.5703 -0.2181 0.1764 0.052 Uiso 1 1 calc R . .
C13 C 1.4116(4) -0.0909(3) 0.2414(2) 0.0363(8) Uani 1 1 d . . .
C14 C 1.3620(4) -0.1525(3) 0.3081(2) 0.0428(9) Uani 1 1 d . . .
H14 H 1.2669 -0.1031 0.3213 0.051 Uiso 1 1 calc R . .
C16 C 1.3768(5) -0.2719(4) 0.2857(3) 0.0623(13) Uani 1 1 d . . .
H16A H 1.3433 -0.3095 0.3301 0.093 Uiso 1 1 calc R . .
H16B H 1.4692 -0.3214 0.2714 0.093 Uiso 1 1 calc R . .
H16C H 1.3273 -0.2607 0.2412 0.093 Uiso 1 1 calc R . .
C15 C 1.4321(4) -0.1658(3) 0.3797(2) 0.0466(10) Uani 1 1 d . . .
H15A H 1.3990 -0.2059 0.4227 0.070 Uiso 1 1 calc R . .
H15B H 1.4164 -0.0884 0.3949 0.070 Uiso 1 1 calc R . .
H15C H 1.5261 -0.2118 0.3675 0.070 Uiso 1 1 calc R . .
C31 C 1.4629(4) 0.3190(3) 0.2136(3) 0.0467(10) Uani 1 1 d . . .
H31 H 1.5281 0.3259 0.1756 0.056 Uiso 1 1 calc R . .
C32 C 1.4207(4) 0.3733(3) 0.2823(3) 0.0501(11) Uani 1 1 d . . .
H32 H 1.4504 0.4243 0.3008 0.060 Uiso 1 1 calc R . .
C33 C 1.3255(4) 0.3386(3) 0.3195(3) 0.0412(9) Uani 1 1 d . . .
C34 C 1.2481(4) 0.3707(3) 0.3977(3) 0.0473(10) Uani 1 1 d . . .
H34 H 1.1793 0.3405 0.4035 0.057 Uiso 1 1 calc R . .
C36 C 1.3353(4) 0.3136(4) 0.4633(3) 0.0496(10) Uani 1 1 d . . .
H36A H 1.2832 0.3351 0.5137 0.074 Uiso 1 1 calc R . .
H36B H 1.4051 0.3403 0.4579 0.074 Uiso 1 1 calc R . .
H36C H 1.3737 0.2285 0.4606 0.074 Uiso 1 1 calc R . .
C35 C 1.1795(6) 0.5047(4) 0.4035(4) 0.0770(17) Uani 1 1 d . . .
H35A H 1.1294 0.5230 0.4547 0.115 Uiso 1 1 calc R . .
H35B H 1.1204 0.5394 0.3626 0.115 Uiso 1 1 calc R . .
H35C H 1.2451 0.5364 0.3970 0.115 Uiso 1 1 calc R . .
C21 C 1.2291(5) 0.2864(4) 0.0404(2) 0.0541(11) Uani 1 1 d . . .
H21 H 1.2870 0.2883 -0.0042 0.065 Uiso 1 1 calc R . .
C22 C 1.0957(5) 0.3304(5) 0.0431(3) 0.0618(13) Uani 1 1 d . . .
H22 H 1.0441 0.3684 0.0013 0.074 Uiso 1 1 calc R . .
C23 C 1.0509(4) 0.3080(4) 0.1199(2) 0.0469(10) Uani 1 1 d . . .
C24 C 0.9147(4) 0.3321(4) 0.1519(3) 0.0547(11) Uani 1 1 d . . .
H24 H 0.9087 0.3329 0.2099 0.066 Uiso 1 1 calc R . .
C25 C 0.8757(5) 0.2375(5) 0.1326(3) 0.0703(15) Uani 1 1 d . . .
H25A H 0.7858 0.2555 0.1548 0.105 Uiso 1 1 calc R . .
H25B H 0.9345 0.1615 0.1547 0.105 Uiso 1 1 calc R . .
H25C H 0.8819 0.2348 0.0759 0.105 Uiso 1 1 calc R . .
C26 C 0.8186(5) 0.4524(5) 0.1206(3) 0.0743(16) Uani 1 1 d . . .
H26A H 0.7295 0.4667 0.1428 0.111 Uiso 1 1 calc R . .
H26B H 0.8240 0.4536 0.0636 0.111 Uiso 1 1 calc R . .
H26C H 0.8410 0.5133 0.1353 0.111 Uiso 1 1 calc R . .
C58 C 0.7348(5) 0.0528(4) 0.2529(3) 0.0525(11) Uani 1 1 d . . .
H58 H 0.7815 0.0369 0.2027 0.063 Uiso 1 1 calc R . .
C57 C 0.6535(4) 0.0009(4) 0.2902(3) 0.0572(12) Uani 1 1 d . . .
H57 H 0.6366 -0.0572 0.2699 0.069 Uiso 1 1 calc R . .
C56 C 0.6017(4) 0.0500(4) 0.3627(3) 0.0581(12) Uani 1 1 d . . .
H56 H 0.5424 0.0318 0.3997 0.070 Uiso 1 1 calc R . .
C60 C 0.6521(4) 0.1299(4) 0.3710(3) 0.0511(11) Uani 1 1 d . . .
H60 H 0.6339 0.1750 0.4149 0.061 Uiso 1 1 calc R . .
C59 C 0.7349(5) 0.1326(4) 0.3033(3) 0.0524(11) Uani 1 1 d . . .
H59 H 0.7821 0.1796 0.2934 0.063 Uiso 1 1 calc R . .
C53 C 0.9796(4) -0.1600(4) 0.3308(3) 0.0524(11) Uani 1 1 d . . .
H53 H 1.0220 -0.1841 0.2805 0.063 Uiso 1 1 calc R . .
C52 C 0.8981(4) -0.2051(3) 0.3777(2) 0.0458(9) Uani 1 1 d . . .
H52 H 0.8754 -0.2641 0.3642 0.055 Uiso 1 1 calc R . .
C51 C 0.8560(4) -0.1471(3) 0.4481(2) 0.0446(9) Uani 1 1 d . . .
H51 H 0.8009 -0.1606 0.4905 0.053 Uiso 1 1 calc R . .
C55 C 0.9111(4) -0.0650(3) 0.4439(3) 0.0476(10) Uani 1 1 d . . .
H55 H 0.8988 -0.0135 0.4830 0.057 Uiso 1 1 calc R . .
C54 C 0.9873(4) -0.0732(4) 0.3712(3) 0.0538(12) Uani 1 1 d . . .
H54 H 1.0352 -0.0282 0.3530 0.065 Uiso 1 1 calc R . .
B1 B 1.3979(5) 0.1847(4) 0.1417(3) 0.0407(10) Uani 1 1 d . . .
H1 H 1.4649 0.1870 0.0985 0.049 Uiso 1 1 calc R . .
N12 N 1.4302(3) 0.0557(3) 0.17020(17) 0.0368(7) Uani 1 1 d . . .
N11 N 1.3591(3) 0.0262(2) 0.23183(16) 0.0334(6) Uani 1 1 d . . .
N32 N 1.3969(3) 0.2540(3) 0.20834(19) 0.0375(7) Uani 1 1 d . . .
N31 N 1.3104(3) 0.2670(2) 0.27381(19) 0.0362(7) Uani 1 1 d . . .
N22 N 1.2640(3) 0.2399(3) 0.11214(18) 0.0417(7) Uani 1 1 d . . .
N21 N 1.1551(3) 0.2526(3) 0.16182(18) 0.0398(7) Uani 1 1 d . . .
N1 N 0.9378(3) 0.5293(3) 0.2665(2) 0.0449(8) Uani 1 1 d . . .
H H 0.9996 0.4592 0.2757 0.054 Uiso 1 1 calc R . .
O2 O 1.2416(3) 0.1145(2) 0.38012(14) 0.0380(6) Uani 1 1 d . . .
O3 O 1.0840(3) 0.1000(2) 0.26823(15) 0.0391(6) Uani 1 1 d . . .
O1 O 1.0326(2) 0.3161(2) 0.32413(16) 0.0394(6) Uani 1 1 d . . .
O4 O 0.7256(3) 0.6464(3) 0.3034(2) 0.0681(10) Uani 1 1 d . . .
Mo1 Mo 1.18401(3) 0.16269(2) 0.289644(17) 0.03051(11) Uani 1 1 d . . .
Co1 Co 0.79981(5) -0.03014(4) 0.35554(3) 0.03361(13) Uani 1 1 d . . .
C100 C 0.4702(7) 0.6557(6) 0.0623(4) 0.0368(15) Uiso 0.50 1 d P . .
O103 O 0.5105(10) 0.4766(9) 0.0398(6) 0.040(2) Uiso 0.25 1 d P . .
C102 C 0.5013(13) 0.5773(11) 0.0107(7) 0.026(2) Uiso 0.25 1 d P . .
C101 C 0.4275(14) 0.6282(12) -0.0065(8) 0.032(3) Uiso 0.25 1 d P . .
N81A N 0.2330(11) 0.9393(7) 0.9558(4) 0.070(3) Uiso 0.634(19) 1 d P A 1
C81A C 0.1766(12) 0.9869(9) 1.1022(6) 0.066(3) Uiso 0.634(19) 1 d P A 1
N81B N 0.1579(15) 0.9589(10) 0.9560(6) 0.053(4) Uiso 0.366(19) 1 d P A 2
C81B C 0.227(2) 0.9724(15) 1.0892(10) 0.062(4) Uiso 0.366(19) 1 d P A 2
C82B C 0.1846(17) 0.9645(13) 1.0149(9) 0.034(4) Uiso 0.366(19) 1 d P A 2
C82A C 0.2129(11) 0.9595(8) 1.0189(6) 0.043(3) Uiso 0.634(19) 1 d P A 1

loop_
_atom_site_aniso_label
_atom_site_aniso_U_11
_atom_site_aniso_U_22
_atom_site_aniso_U_33
_atom_site_aniso_U_23
_atom_site_aniso_U_13
_atom_site_aniso_U_12
C1 0.0313(17) 0.0313(18) 0.0428(19) 0.0067(15) -0.0106(15) -0.0165(15)
C6 0.0369(19) 0.0310(18) 0.044(2) 0.0099(15) -0.0115(16) -0.0169(15)
C5 0.045(2) 0.039(2) 0.045(2) 0.0052(16) -0.0048(17) -0.0261(18)
C4 0.041(2) 0.045(2) 0.051(2) -0.0029(18) 0.0003(18) -0.0237(18)
C3 0.037(2) 0.034(2) 0.056(2) -0.0028(17) -0.0019(18) -0.0126(17)
C2 0.0333(18) 0.0316(18) 0.046(2) 0.0036(15) -0.0050(16) -0.0156(15)
C7 0.043(2) 0.031(2) 0.056(2) 0.0067(17) 0.0002(19) -0.0123(17)
C41 0.055(3) 0.032(2) 0.061(3) 0.0052(18) 0.001(2) -0.0233(19)
C46 0.058(3) 0.054(3) 0.094(4) 0.019(3) 0.001(3) -0.032(2)
C45 0.079(4) 0.084(4) 0.114(5) 0.019(4) 0.013(4) -0.056(4)
C44 0.126(5) 0.071(4) 0.062(3) 0.007(3) 0.005(3) -0.072(4)
C43 0.123(5) 0.033(2) 0.051(3) 0.006(2) 0.001(3) -0.035(3)
C42 0.082(3) 0.031(2) 0.054(3) -0.0009(19) 0.005(2) -0.018(2)
C11 0.053(2) 0.049(2) 0.0332(19) -0.0059(17) -0.0002(17) -0.026(2)
C12 0.053(2) 0.034(2) 0.045(2) -0.0089(17) 0.0024(18) -0.0210(18)
C13 0.040(2) 0.0296(18) 0.0409(19) -0.0017(15) -0.0044(16) -0.0164(16)
C14 0.043(2) 0.0277(18) 0.055(2) 0.0056(16) 0.0009(18) -0.0158(16)
C16 0.082(3) 0.036(2) 0.078(3) 0.009(2) -0.006(3) -0.036(2)
C15 0.049(2) 0.037(2) 0.043(2) 0.0075(17) 0.0020(18) -0.0120(18)
C31 0.042(2) 0.042(2) 0.064(3) 0.018(2) -0.016(2) -0.0265(18)
C32 0.047(2) 0.034(2) 0.078(3) 0.005(2) -0.019(2) -0.0227(18)
C33 0.0319(18) 0.0244(17) 0.067(3) -0.0032(17) -0.0123(18) -0.0095(15)
C34 0.035(2) 0.033(2) 0.073(3) -0.0166(19) -0.006(2) -0.0099(16)
C36 0.043(2) 0.039(2) 0.064(3) -0.014(2) 0.002(2) -0.0143(18)
C35 0.073(4) 0.038(3) 0.110(5) -0.026(3) -0.029(3) -0.004(2)
C21 0.062(3) 0.073(3) 0.042(2) 0.025(2) -0.016(2) -0.044(3)
C22 0.068(3) 0.080(3) 0.052(3) 0.037(2) -0.030(2) -0.048(3)
C23 0.051(2) 0.052(2) 0.048(2) 0.0221(18) -0.0205(19) -0.033(2)
C24 0.049(2) 0.071(3) 0.051(2) 0.028(2) -0.021(2) -0.035(2)
C25 0.065(3) 0.100(4) 0.069(3) 0.032(3) -0.028(3) -0.060(3)
C26 0.052(3) 0.088(4) 0.078(4) 0.035(3) -0.026(3) -0.028(3)
C58 0.058(3) 0.048(2) 0.042(2) 0.0038(19) -0.014(2) -0.012(2)
C57 0.042(2) 0.054(3) 0.071(3) -0.017(2) -0.022(2) -0.008(2)
C56 0.029(2) 0.068(3) 0.073(3) -0.020(3) -0.004(2) -0.013(2)
C60 0.040(2) 0.044(2) 0.060(3) -0.013(2) -0.015(2) -0.0041(18)
C59 0.058(3) 0.032(2) 0.057(3) 0.0093(18) -0.020(2) -0.0086(19)
C53 0.040(2) 0.040(2) 0.057(3) 0.0097(19) 0.005(2) -0.0041(18)
C52 0.055(2) 0.0314(19) 0.050(2) 0.0069(17) -0.0069(19) -0.0190(18)
C51 0.057(2) 0.037(2) 0.044(2) 0.0115(17) -0.0063(19) -0.0258(19)
C55 0.053(2) 0.035(2) 0.060(3) 0.0150(18) -0.030(2) -0.0199(19)
C54 0.0311(19) 0.043(2) 0.085(3) 0.026(2) -0.015(2) -0.0174(18)
B1 0.045(2) 0.044(2) 0.038(2) 0.0126(18) -0.0046(19) -0.027(2)
N12 0.0449(18) 0.0380(17) 0.0308(15) 0.0031(13) -0.0031(13) -0.0218(14)
N11 0.0422(17) 0.0307(15) 0.0313(14) 0.0042(12) -0.0048(13) -0.0202(13)
N32 0.0347(16) 0.0311(16) 0.0489(18) 0.0107(13) -0.0076(14) -0.0178(13)
N31 0.0307(15) 0.0253(14) 0.0520(18) 0.0040(13) -0.0082(14) -0.0114(12)
N22 0.0463(18) 0.0488(19) 0.0399(17) 0.0153(14) -0.0096(15) -0.0321(16)
N21 0.0441(18) 0.0416(18) 0.0418(17) 0.0169(14) -0.0120(14) -0.0279(15)
N1 0.0373(17) 0.0259(15) 0.065(2) 0.0116(15) -0.0006(16) -0.0119(13)
O2 0.0409(14) 0.0320(13) 0.0342(13) -0.0005(10) -0.0069(11) -0.0081(11)
O3 0.0462(15) 0.0394(14) 0.0403(14) 0.0100(11) -0.0099(12) -0.0273(12)
O1 0.0317(13) 0.0236(12) 0.0594(16) 0.0089(11) -0.0051(12) -0.0109(10)
O4 0.0534(19) 0.0352(16) 0.083(2) 0.0155(15) 0.0171(17) 0.0010(14)
Mo1 0.03308(17) 0.02420(16) 0.03520(17) 0.00663(11) -0.00650(12) -0.01401(12)
Co1 0.0299(3) 0.0323(3) 0.0380(3) 0.0038(2) -0.0025(2) -0.0141(2)

loop_
_atom_type_symbol
_atom_type_description
_atom_type_scat_dispersion_real
_atom_type_scat_dispersion_imag
_atom_type_scat_source
C C 0.0033 0.0016 'International Tables Vol C Tables 4.2.6.8 and 6.1.1.4'
H H 0.0000 0.0000 'International Tables Vol C Tables 4.2.6.8 and 6.1.1.4'
B B 0.0013 0.0007 'International Tables Vol C Tables 4.2.6.8 and 6.1.1.4'
N N 0.0061 0.0033 'International Tables Vol C Tables 4.2.6.8 and 6.1.1.4'
O O 0.0106 0.0060 'International Tables Vol C Tables 4.2.6.8 and 6.1.1.4'
Mo Mo -1.6832 0.6857 'International Tables Vol C Tables 4.2.6.8 and 6.1.1.4'
Co Co 0.3494 0.9721 'International Tables Vol C Tables 4.2.6.8 and 6.1.1.4'

loop_
_geom_angle_atom_site_label_1
_geom_angle_atom_site_label_2
_geom_angle_atom_site_label_3
_geom_angle
_geom_angle_site_symmetry_1
_geom_angle_site_symmetry_3
_geom_angle_publ_flag
O1 C1 C6 120.5(3) . . ?
O1 C1 C2 120.7(3) . . ?
C6 C1 C2 118.8(3) . . ?
C5 C6 C1 120.7(3) . . ?
C5 C6 H6 119.6 . . ?
C1 C6 H6 119.6 . . ?
C6 C5 C4 120.6(3) . . ?
C6 C5 H5 119.7 . . ?
C4 C5 H5 119.7 . . ?
C5 C4 C3 119.3(4) . . ?
C5 C4 H4 120.4 . . ?
C3 C4 H4 120.4 . . ?
C4 C3 C2 121.2(4) . . ?
C4 C3 H3 119.4 . . ?
C2 C3 H3 119.4 . . ?
C3 C2 C1 119.3(3) . . ?
C3 C2 C7 116.4(3) . . ?
C1 C2 C7 124.3(3) . . ?
O4 C7 N1 123.7(4) . . ?
O4 C7 C2 121.3(4) . . ?
N1 C7 C2 114.9(3) . . ?
C46 C41 C42 119.9(4) . . ?
C46 C41 N1 116.2(4) . . ?
C42 C41 N1 123.9(4) . . ?
C41 C46 C45 121.0(5) . . ?
C41 C46 H46 119.5 . . ?
C45 C46 H46 119.5 . . ?
C44 C45 C46 119.9(6) . . ?
C44 C45 H45 120.0 . . ?
C46 C45 H45 120.0 . . ?
C43 C44 C45 119.3(5) . . ?
C43 C44 H44 120.4 . . ?
C45 C44 H44 120.4 . . ?
C44 C43 C42 121.6(5) . . ?
C44 C43 H43 119.2 . . ?
C42 C43 H43 119.2 . . ?
C41 C42 C43 118.3(5) . . ?
C41 C42 H42 120.8 . . ?
C43 C42 H42 120.8 . . ?
N12 C11 C12 108.8(3) . . ?
N12 C11 H11 125.6 . . ?
C12 C11 H11 125.6 . . ?
C11 C12 C13 105.1(3) . . ?
C11 C12 H12 127.4 . . ?
C13 C12 H12 127.4 . . ?
N11 C13 C12 109.2(3) . . ?
N11 C13 C14 121.4(3) . . ?
C12 C13 C14 129.3(3) . . ?
C13 C14 C15 110.2(3) . . ?
C13 C14 C16 111.4(3) . . ?
C15 C14 C16 111.0(3) . . ?
C13 C14 H14 108.0 . . ?
C15 C14 H14 108.0 . . ?
C16 C14 H14 108.0 . . ?
C14 C16 H16A 109.5 . . ?
C14 C16 H16B 109.5 . . ?
H16A C16 H16B 109.5 . . ?
C14 C16 H16C 109.5 . . ?
H16A C16 H16C 109.5 . . ?
H16B C16 H16C 109.5 . . ?
C14 C15 H15A 109.5 . . ?
C14 C15 H15B 109.5 . . ?
H15A C15 H15B 109.5 . . ?
C14 C15 H15C 109.5 . . ?
H15A C15 H15C 109.5 . . ?
H15B C15 H15C 109.5 . . ?
N32 C31 C32 109.1(4) . . ?
N32 C31 H31 125.5 . . ?
C32 C31 H31 125.5 . . ?
C31 C32 C33 106.1(4) . . ?
C31 C32 H32 127.0 . . ?
C33 C32 H32 127.0 . . ?
N31 C33 C32 108.8(4) . . ?
N31 C33 C34 122.5(3) . . ?
C32 C33 C34 128.7(4) . . ?
C33 C34 C36 110.7(3) . . ?
C33 C34 C35 111.2(4) . . ?
C36 C34 C35 110.6(4) . . ?
C33 C34 H34 108.1 . . ?
C36 C34 H34 108.1 . . ?
C35 C34 H34 108.1 . . ?
C34 C36 H36A 109.5 . . ?
C34 C36 H36B 109.5 . . ?
H36A C36 H36B 109.5 . . ?
C34 C36 H36C 109.5 . . ?
H36A C36 H36C 109.5 . . ?
H36B C36 H36C 109.5 . . ?
C34 C35 H35A 109.5 . . ?
C34 C35 H35B 109.5 . . ?
H35A C35 H35B 109.5 . . ?
C34 C35 H35C 109.5 . . ?
H35A C35 H35C 109.5 . . ?
H35B C35 H35C 109.5 . . ?
N22 C21 C22 108.3(4) . . ?
N22 C21 H21 125.9 . . ?
C22 C21 H21 125.9 . . ?
C21 C22 C23 106.3(4) . . ?
C21 C22 H22 126.8 . . ?
C23 C22 H22 126.8 . . ?
N21 C23 C22 108.7(4) . . ?
N21 C23 C24 123.6(4) . . ?
C22 C23 C24 127.6(4) . . ?
C23 C24 C25 111.4(4) . . ?
C23 C24 C26 110.9(4) . . ?
C25 C24 C26 109.6(4) . . ?
C23 C24 H24 108.3 . . ?
C25 C24 H24 108.3 . . ?
C26 C24 H24 108.3 . . ?
C24 C25 H25A 109.5 . . ?
C24 C25 H25B 109.5 . . ?
H25A C25 H25B 109.5 . . ?
C24 C25 H25C 109.5 . . ?
H25A C25 H25C 109.5 . . ?
H25B C25 H25C 109.5 . . ?
C24 C26 H26A 109.5 . . ?
C24 C26 H26B 109.5 . . ?
H26A C26 H26B 109.5 . . ?
C24 C26 H26C 109.5 . . ?
H26A C26 H26C 109.5 . . ?
H26B C26 H26C 109.5 . . ?
C57 C58 C59 107.9(4) . . ?
C57 C58 Co1 69.5(3) . . ?
C59 C58 Co1 69.5(2) . . ?
C57 C58 H58 126.1 . . ?
C59 C58 H58 126.1 . . ?
Co1 C58 H58 126.6 . . ?
C58 C57 C56 107.9(4) . . ?
C58 C57 Co1 69.9(3) . . ?
C56 C57 Co1 70.1(3) . . ?
C58 C57 H57 126.0 . . ?
C56 C57 H57 126.0 . . ?
Co1 C57 H57 125.5 . . ?
C60 C56 C57 108.2(4) . . ?
C60 C56 Co1 69.6(2) . . ?
C57 C56 Co1 69.3(2) . . ?
C60 C56 H56 125.9 . . ?
C57 C56 H56 125.9 . . ?
Co1 C56 H56 126.8 . . ?
C56 C60 C59 108.4(4) . . ?
C56 C60 Co1 70.3(2) . . ?
C59 C60 Co1 69.6(2) . . ?
C56 C60 H60 125.8 . . ?
C59 C60 H60 125.8 . . ?
Co1 C60 H60 125.9 . . ?
C60 C59 C58 107.5(4) . . ?
C60 C59 Co1 69.7(2) . . ?
C58 C59 Co1 69.8(2) . . ?
C60 C59 H59 126.2 . . ?
C58 C59 H59 126.2 . . ?
Co1 C59 H59 125.9 . . ?
C54 C53 C52 108.4(4) . . ?
C54 C53 Co1 69.1(2) . . ?
C52 C53 Co1 69.7(2) . . ?
C54 C53 H53 125.8 . . ?
C52 C53 H53 125.8 . . ?
Co1 C53 H53 126.9 . . ?
C53 C52 C51 108.1(4) . . ?
C53 C52 Co1 69.5(2) . . ?
C51 C52 Co1 69.7(2) . . ?
C53 C52 H52 126.0 . . ?
C51 C52 H52 126.0 . . ?
Co1 C52 H52 126.4 . . ?
C52 C51 C55 107.6(4) . . ?
C52 C51 Co1 69.6(2) . . ?
C55 C51 Co1 68.8(2) . . ?
C52 C51 H51 126.2 . . ?
C55 C51 H51 126.2 . . ?
Co1 C51 H51 126.9 . . ?
C54 C55 C51 108.1(4) . . ?
C54 C55 Co1 69.5(2) . . ?
C51 C55 Co1 70.1(2) . . ?
C54 C55 H55 125.9 . . ?
C51 C55 H55 125.9 . . ?
Co1 C55 H55 126.0 . . ?
C53 C54 C55 107.8(4) . . ?
C53 C54 Co1 70.1(2) . . ?
C55 C54 Co1 69.4(2) . . ?
C53 C54 H54 126.1 . . ?
C55 C54 H54 126.1 . . ?
Co1 C54 H54 126.0 . . ?
N22 B1 N32 108.6(3) . . ?
N22 B1 N12 109.3(3) . . ?
N32 B1 N12 110.5(3) . . ?
N22 B1 H1 109.5 . . ?
N32 B1 H1 109.5 . . ?
N12 B1 H1 109.5 . . ?
C11 N12 N11 109.2(3) . . ?
C11 N12 B1 128.4(3) . . ?
N11 N12 B1 122.4(3) . . ?
C13 N11 N12 107.6(3) . . ?
C13 N11 Mo1 132.0(2) . . ?
N12 N11 Mo1 120.2(2) . . ?
C31 N32 N31 108.4(3) . . ?
C31 N32 B1 130.5(3) . . ?
N31 N32 B1 120.8(3) . . ?
C33 N31 N32 107.6(3) . . ?
C33 N31 Mo1 133.2(3) . . ?
N32 N31 Mo1 119.1(2) . . ?
C21 N22 N21 109.7(3) . . ?
C21 N22 B1 129.8(3) . . ?
N21 N22 B1 120.4(3) . . ?
C23 N21 N22 107.0(3) . . ?
C23 N21 Mo1 134.4(3) . . ?
N22 N21 Mo1 118.2(2) . . ?
C7 N1 C41 128.7(3) . . ?
C7 N1 H 115.6 . . ?
C41 N1 H 115.6 . . ?
C1 O1 Mo1 132.7(2) . . ?
O2 Mo1 O3 112.75(12) . . ?
O2 Mo1 O1 96.57(11) . . ?
O3 Mo1 O1 94.91(12) . . ?
O2 Mo1 N11 91.60(11) . . ?
O3 Mo1 N11 92.12(12) . . ?
O1 Mo1 N11 166.22(10) . . ?
O2 Mo1 N31 86.60(12) . . ?
O3 Mo1 N31 160.39(11) . . ?
O1 Mo1 N31 85.59(10) . . ?
N11 Mo1 N31 83.83(10) . . ?
O2 Mo1 N21 161.97(12) . . ?
O3 Mo1 N21 84.95(11) . . ?
O1 Mo1 N21 84.79(11) . . ?
N11 Mo1 N21 84.04(11) . . ?
N31 Mo1 N21 75.56(11) . . ?
C55 Co1 C54 41.08(19) . . ?
C55 Co1 C57 164.7(2) . . ?
C54 Co1 C57 153.7(2) . . ?
C55 Co1 C59 117.75(17) . . ?
C54 Co1 C59 105.21(18) . . ?
C57 Co1 C59 68.5(2) . . ?
C55 Co1 C60 106.74(18) . . ?
C54 Co1 C60 124.58(18) . . ?
C57 Co1 C60 68.13(17) . . ?
C59 Co1 C60 40.71(19) . . ?
C55 Co1 C58 152.59(18) . . ?
C54 Co1 C58 118.0(2) . . ?
C57 Co1 C58 40.6(2) . . ?
C59 Co1 C58 40.75(18) . . ?
C60 Co1 C58 68.27(19) . . ?
C55 Co1 C53 68.7(2) . . ?
C54 Co1 C53 40.78(19) . . ?
C57 Co1 C53 120.62(19) . . ?
C59 Co1 C53 124.75(19) . . ?
C60 Co1 C53 162.11(19) . . ?
C58 Co1 C53 107.33(19) . . ?
C55 Co1 C52 68.82(17) . . ?
C54 Co1 C52 68.83(17) . . ?
C57 Co1 C52 109.48(18) . . ?
C59 Co1 C52 163.13(18) . . ?
C60 Co1 C52 155.51(19) . . ?
C58 Co1 C52 126.86(18) . . ?
C53 Co1 C52 40.70(17) . . ?
C55 Co1 C56 126.4(2) . . ?
C54 Co1 C56 162.6(2) . . ?
C57 Co1 C56 40.57(19) . . ?
C59 Co1 C56 68.1(2) . . ?
C60 Co1 C56 40.11(18) . . ?
C58 Co1 C56 68.1(2) . . ?
C53 Co1 C56 156.1(2) . . ?
C52 Co1 C56 122.04(19) . . ?
C55 Co1 C51 41.06(15) . . ?
C54 Co1 C51 69.05(17) . . ?
C57 Co1 C51 127.84(19) . . ?
C59 Co1 C51 153.60(18) . . ?
C60 Co1 C51 120.14(18) . . ?
C58 Co1 C51 164.86(18) . . ?
C53 Co1 C51 68.56(17) . . ?
C52 Co1 C51 40.72(16) . . ?
C56 Co1 C51 109.4(2) . . ?
C102 C100 C101 36.2(7) . . ?
C102 O103 C102 109.4(10) 2_665 . ?
C102 O103 C101 39.3(8) 2_665 2_665 ?
C102 O103 C101 128.2(11) . 2_665 ?
C102 O103 O103 56.7(9) 2_665 2_665 ?
C102 O103 O103 52.7(8) . 2_665 ?
C101 O103 O103 84.0(10) 2_665 2_665 ?
C102 O103 C101 97.8(9) 2_665 . ?
C102 O103 C101 24.0(7) . . ?
C101 O103 C101 130.0(8) 2_665 . ?
O103 O103 C101 46.0(7) 2_665 . ?
C101 C102 O103 78.8(14) . 2_665 ?
C101 C102 O103 119.6(16) . . ?
O103 C102 O103 70.6(10) 2_665 . ?
C101 C102 C100 82.1(14) . . ?
O103 C102 C100 159.9(13) 2_665 . ?
O103 C102 C100 114.5(11) . . ?
C102 C101 O103 61.9(13) . 2_665 ?
C102 C101 C100 61.8(12) . . ?
O103 C101 C100 123.3(12) 2_665 . ?
C102 C101 O103 36.4(11) . . ?
O103 C101 O103 50.0(8) 2_665 . ?
C100 C101 O103 80.2(8) . . ?
N81B C82B C81B 176.3(18) . . ?
N81A C82A C81A 175.8(11) . . ?

loop_
_geom_bond_atom_site_label_1
_geom_bond_atom_site_label_2
_geom_bond_distance
_geom_bond_site_symmetry_2
_geom_bond_publ_flag
C1 O1 1.339(4) . ?
C1 C6 1.396(5) . ?
C1 C2 1.411(5) . ?
C6 C5 1.377(5) . ?
C6 H6 0.9500 . ?
C5 C4 1.384(6) . ?
C5 H5 0.9500 . ?
C4 C3 1.384(5) . ?
C4 H4 0.9500 . ?
C3 C2 1.388(5) . ?
C3 H3 0.9500 . ?
C2 C7 1.513(5) . ?
C7 O4 1.223(5) . ?
C7 N1 1.355(5) . ?
C41 C46 1.375(7) . ?
C41 C42 1.385(6) . ?
C41 N1 1.406(5) . ?
C46 C45 1.377(7) . ?
C46 H46 0.9500 . ?
C45 C44 1.376(8) . ?
C45 H45 0.9500 . ?
C44 C43 1.368(9) . ?
C44 H44 0.9500 . ?
C43 C42 1.398(6) . ?
C43 H43 0.9500 . ?
C42 H42 0.9500 . ?
C11 N12 1.341(5) . ?
C11 C12 1.387(6) . ?
C11 H11 0.9500 . ?
C12 C13 1.401(5) . ?
C12 H12 0.9500 . ?
C13 N11 1.344(4) . ?
C13 C14 1.506(5) . ?
C14 C15 1.525(6) . ?
C14 C16 1.538(5) . ?
C14 H14 1.0000 . ?
C16 H16A 0.9800 . ?
C16 H16B 0.9800 . ?
C16 H16C 0.9800 . ?
C15 H15A 0.9800 . ?
C15 H15B 0.9800 . ?
C15 H15C 0.9800 . ?
C31 N32 1.349(5) . ?
C31 C32 1.366(6) . ?
C31 H31 0.9500 . ?
C32 C33 1.393(6) . ?
C32 H32 0.9500 . ?
C33 N31 1.348(5) . ?
C33 C34 1.506(6) . ?
C34 C36 1.525(6) . ?
C34 C35 1.545(6) . ?
C34 H34 1.0000 . ?
C36 H36A 0.9800 . ?
C36 H36B 0.9800 . ?
C36 H36C 0.9800 . ?
C35 H35A 0.9800 . ?
C35 H35B 0.9800 . ?
C35 H35C 0.9800 . ?
C21 N22 1.352(5) . ?
C21 C22 1.372(7) . ?
C21 H21 0.9500 . ?
C22 C23 1.403(6) . ?
C22 H22 0.9500 . ?
C23 N21 1.358(5) . ?
C23 C24 1.484(6) . ?
C24 C25 1.530(7) . ?
C24 C26 1.541(7) . ?
C24 H24 1.0000 . ?
C25 H25A 0.9800 . ?
C25 H25B 0.9800 . ?
C25 H25C 0.9800 . ?
C26 H26A 0.9800 . ?
C26 H26B 0.9800 . ?
C26 H26C 0.9800 . ?
C58 C57 1.404(7) . ?
C58 C59 1.410(6) . ?
C58 Co1 2.027(4) . ?
C58 H58 0.9500 . ?
C57 C56 1.405(7) . ?
C57 Co1 2.021(4) . ?
C57 H57 0.9500 . ?
C56 C60 1.391(6) . ?
C56 Co1 2.032(4) . ?
C56 H56 0.9500 . ?
C60 C59 1.408(7) . ?
C60 Co1 2.024(4) . ?
C60 H60 0.9500 . ?
C59 Co1 2.023(4) . ?
C59 H59 0.9500 . ?
C53 C54 1.410(7) . ?
C53 C52 1.412(6) . ?
C53 Co1 2.029(4) . ?
C53 H53 0.9500 . ?
C52 C51 1.414(6) . ?
C52 Co1 2.032(4) . ?
C52 H52 0.9500 . ?
C51 C55 1.419(5) . ?
C51 Co1 2.032(4) . ?
C51 H51 0.9500 . ?
C55 C54 1.415(6) . ?
C55 Co1 2.015(4) . ?
C55 H55 0.9500 . ?
C54 Co1 2.017(4) . ?
C54 H54 0.9500 . ?
B1 N22 1.518(6) . ?
B1 N32 1.526(6) . ?
B1 N12 1.553(5) . ?
B1 H1 1.0000 . ?
N12 N11 1.367(4) . ?
N11 Mo1 2.203(3) . ?
N32 N31 1.371(4) . ?
N31 Mo1 2.312(3) . ?
N22 N21 1.369(4) . ?
N21 Mo1 2.376(3) . ?
N1 H 0.8800 . ?
O2 Mo1 1.732(2) . ?
O3 Mo1 1.741(2) . ?
O1 Mo1 2.054(2) . ?
C100 C102 1.314(14) . ?
C100 C101 1.478(15) . ?
O103 C102 1.224(16) 2_665 ?
O103 C102 1.286(16) . ?
O103 C101 1.362(17) 2_665 ?
O103 O103 1.45(2) 2_665 ?
O103 C101 1.884(17) . ?
C102 C101 0.880(17) . ?
C102 O103 1.224(16) 2_665 ?
C101 O103 1.362(17) 2_665 ?
N81A C82A 1.123(12) . ?
C81A C82A 1.483(15) . ?
N81B C82B 1.124(18) . ?
C81B C82B 1.47(2) . ?

loop_
_geom_torsion_atom_site_label_1
_geom_torsion_atom_site_label_2
_geom_torsion_atom_site_label_3
_geom_torsion_atom_site_label_4
_geom_torsion
_geom_torsion_site_symmetry_1
_geom_torsion_site_symmetry_2
_geom_torsion_site_symmetry_3
_geom_torsion_site_symmetry_4
_geom_torsion_publ_flag
O1 C1 C6 C5 179.1(3) . . . . ?
C2 C1 C6 C5 0.2(5) . . . . ?
C1 C6 C5 C4 1.6(6) . . . . ?
C6 C5 C4 C3 -1.9(6) . . . . ?
C5 C4 C3 C2 0.2(6) . . . . ?
C4 C3 C2 C1 1.7(6) . . . . ?
C4 C3 C2 C7 -177.6(4) . . . . ?
O1 C1 C2 C3 179.3(3) . . . . ?
C6 C1 C2 C3 -1.8(5) . . . . ?
O1 C1 C2 C7 -1.6(6) . . . . ?
C6 C1 C2 C7 177.3(4) . . . . ?
C3 C2 C7 O4 -0.1(6) . . . . ?
C1 C2 C7 O4 -179.3(4) . . . . ?
C3 C2 C7 N1 177.6(4) . . . . ?
C1 C2 C7 N1 -1.6(6) . . . . ?
C42 C41 C46 C45 -1.1(9) . . . . ?
N1 C41 C46 C45 179.8(5) . . . . ?
C41 C46 C45 C44 1.9(10) . . . . ?
C46 C45 C44 C43 -1.8(10) . . . . ?
C45 C44 C43 C42 1.0(9) . . . . ?
C46 C41 C42 C43 0.3(7) . . . . ?
N1 C41 C42 C43 179.3(4) . . . . ?
C44 C43 C42 C41 -0.3(8) . . . . ?
N12 C11 C12 C13 -0.3(4) . . . . ?
C11 C12 C13 N11 1.0(4) . . . . ?
C11 C12 C13 C14 -175.9(4) . . . . ?
N11 C13 C14 C15 -87.5(4) . . . . ?
C12 C13 C14 C15 89.0(5) . . . . ?
N11 C13 C14 C16 148.9(4) . . . . ?
C12 C13 C14 C16 -34.6(6) . . . . ?
N32 C31 C32 C33 0.1(5) . . . . ?
C31 C32 C33 N31 -0.8(5) . . . . ?
C31 C32 C33 C34 178.9(4) . . . . ?
N31 C33 C34 C36 109.8(4) . . . . ?
C32 C33 C34 C36 -69.9(5) . . . . ?
N31 C33 C34 C35 -126.8(4) . . . . ?
C32 C33 C34 C35 53.5(6) . . . . ?
N22 C21 C22 C23 -0.3(6) . . . . ?
C21 C22 C23 N21 0.3(6) . . . . ?
C21 C22 C23 C24 -176.1(5) . . . . ?
N21 C23 C24 C25 -95.6(5) . . . . ?
C22 C23 C24 C25 80.4(6) . . . . ?
N21 C23 C24 C26 142.1(4) . . . . ?
C22 C23 C24 C26 -42.0(7) . . . . ?
C59 C58 C57 C56 1.0(5) . . . . ?
Co1 C58 C57 C56 60.1(3) . . . . ?
C59 C58 C57 Co1 -59.1(3) . . . . ?
C58 C57 C56 C60 -1.1(5) . . . . ?
Co1 C57 C56 C60 58.9(3) . . . . ?
C58 C57 C56 Co1 -60.0(3) . . . . ?
C57 C56 C60 C59 0.7(5) . . . . ?
Co1 C56 C60 C59 59.4(3) . . . . ?
C57 C56 C60 Co1 -58.7(3) . . . . ?
C56 C60 C59 C58 0.0(5) . . . . ?
Co1 C60 C59 C58 59.7(3) . . . . ?
C56 C60 C59 Co1 -59.8(3) . . . . ?
C57 C58 C59 C60 -0.6(5) . . . . ?
Co1 C58 C59 C60 -59.7(3) . . . . ?
C57 C58 C59 Co1 59.1(3) . . . . ?
C54 C53 C52 C51 -0.7(5) . . . . ?
Co1 C53 C52 C51 -59.2(3) . . . . ?
C54 C53 C52 Co1 58.5(3) . . . . ?
C53 C52 C51 C55 0.6(5) . . . . ?
Co1 C52 C51 C55 -58.5(3) . . . . ?
C53 C52 C51 Co1 59.1(3) . . . . ?
C52 C51 C55 C54 -0.4(5) . . . . ?
Co1 C51 C55 C54 -59.4(3) . . . . ?
C52 C51 C55 Co1 59.0(3) . . . . ?
C52 C53 C54 C55 0.5(5) . . . . ?
Co1 C53 C54 C55 59.4(3) . . . . ?
C52 C53 C54 Co1 -58.9(3) . . . . ?
C51 C55 C54 C53 -0.1(5) . . . . ?
Co1 C55 C54 C53 -59.8(3) . . . . ?
C51 C55 C54 Co1 59.7(3) . . . . ?
C12 C11 N12 N11 -0.5(4) . . . . ?
C12 C11 N12 B1 -179.3(4) . . . . ?
N22 B1 N12 C11 114.9(4) . . . . ?
N32 B1 N12 C11 -125.6(4) . . . . ?
N22 B1 N12 N11 -63.8(4) . . . . ?
N32 B1 N12 N11 55.7(5) . . . . ?
C12 C13 N11 N12 -1.3(4) . . . . ?
C14 C13 N11 N12 175.9(3) . . . . ?
C12 C13 N11 Mo1 173.8(3) . . . . ?
C14 C13 N11 Mo1 -9.0(5) . . . . ?
C11 N12 N11 C13 1.1(4) . . . . ?
B1 N12 N11 C13 180.0(3) . . . . ?
C11 N12 N11 Mo1 -174.7(2) . . . . ?
B1 N12 N11 Mo1 4.2(4) . . . . ?
C32 C31 N32 N31 0.5(4) . . . . ?
C32 C31 N32 B1 174.5(4) . . . . ?
N22 B1 N32 C31 -114.7(4) . . . . ?
N12 B1 N32 C31 125.4(4) . . . . ?
N22 B1 N32 N31 58.6(4) . . . . ?
N12 B1 N32 N31 -61.4(4) . . . . ?
C32 C33 N31 N32 1.1(4) . . . . ?
C34 C33 N31 N32 -178.6(3) . . . . ?
C32 C33 N31 Mo1 176.8(3) . . . . ?
C34 C33 N31 Mo1 -3.0(6) . . . . ?
C31 N32 N31 C33 -1.0(4) . . . . ?
B1 N32 N31 C33 -175.6(3) . . . . ?
C31 N32 N31 Mo1 -177.4(2) . . . . ?
B1 N32 N31 Mo1 8.0(4) . . . . ?
C22 C21 N22 N21 0.2(5) . . . . ?
C22 C21 N22 B1 -177.3(4) . . . . ?
N32 B1 N22 C21 120.2(5) . . . . ?
N12 B1 N22 C21 -119.2(4) . . . . ?
N32 B1 N22 N21 -57.1(4) . . . . ?
N12 B1 N22 N21 63.5(5) . . . . ?
C22 C23 N21 N22 -0.2(5) . . . . ?
C24 C23 N21 N22 176.4(4) . . . . ?
C22 C23 N21 Mo1 -172.6(3) . . . . ?
C24 C23 N21 Mo1 4.1(7) . . . . ?
C21 N22 N21 C23 0.0(4) . . . . ?
B1 N22 N21 C23 177.8(3) . . . . ?
C21 N22 N21 Mo1 173.8(3) . . . . ?
B1 N22 N21 Mo1 -8.4(4) . . . . ?
O4 C7 N1 C41 -3.7(8) . . . . ?
C2 C7 N1 C41 178.7(4) . . . . ?
C46 C41 N1 C7 176.2(5) . . . . ?
C42 C41 N1 C7 -2.9(8) . . . . ?
C6 C1 O1 Mo1 24.0(5) . . . . ?
C2 C1 O1 Mo1 -157.1(3) . . . . ?
C1 O1 Mo1 O2 -72.5(3) . . . . ?
C1 O1 Mo1 O3 41.1(3) . . . . ?
C1 O1 Mo1 N11 161.5(4) . . . . ?
C1 O1 Mo1 N31 -158.6(3) . . . . ?
C1 O1 Mo1 N21 125.6(3) . . . . ?
C13 N11 Mo1 O2 58.4(3) . . . . ?
N12 N11 Mo1 O2 -127.0(3) . . . . ?
C13 N11 Mo1 O3 -54.5(3) . . . . ?
N12 N11 Mo1 O3 120.1(3) . . . . ?
C13 N11 Mo1 O1 -175.2(4) . . . . ?
N12 N11 Mo1 O1 -0.6(6) . . . . ?
C13 N11 Mo1 N31 144.8(3) . . . . ?
N12 N11 Mo1 N31 -40.6(2) . . . . ?
C13 N11 Mo1 N21 -139.2(3) . . . . ?
N12 N11 Mo1 N21 35.4(2) . . . . ?
C33 N31 Mo1 O2 -48.1(3) . . . . ?
N32 N31 Mo1 O2 127.1(2) . . . . ?
C33 N31 Mo1 O3 141.0(4) . . . . ?
N32 N31 Mo1 O3 -43.8(5) . . . . ?
C33 N31 Mo1 O1 48.7(3) . . . . ?
N32 N31 Mo1 O1 -136.0(2) . . . . ?
C33 N31 Mo1 N11 -140.1(3) . . . . ?
N32 N31 Mo1 N11 35.1(2) . . . . ?
C33 N31 Mo1 N21 134.5(3) . . . . ?
N32 N31 Mo1 N21 -50.3(2) . . . . ?
C23 N21 Mo1 O2 -145.8(4) . . . . ?
N22 N21 Mo1 O2 42.5(5) . . . . ?
C23 N21 Mo1 O3 44.8(4) . . . . ?
N22 N21 Mo1 O3 -126.9(3) . . . . ?
C23 N21 Mo1 O1 -50.6(4) . . . . ?
N22 N21 Mo1 O1 137.7(3) . . . . ?
C23 N21 Mo1 N11 137.5(4) . . . . ?
N22 N21 Mo1 N11 -34.2(3) . . . . ?
C23 N21 Mo1 N31 -137.4(4) . . . . ?
N22 N21 Mo1 N31 50.9(2) . . . . ?
C51 C55 Co1 C54 -119.2(4) . . . . ?
C54 C55 Co1 C57 168.2(6) . . . . ?
C51 C55 Co1 C57 48.9(8) . . . . ?
C54 C55 Co1 C59 -81.2(3) . . . . ?
C51 C55 Co1 C59 159.5(3) . . . . ?
C54 C55 Co1 C60 -123.8(3) . . . . ?
C51 C55 Co1 C60 116.9(3) . . . . ?
C54 C55 Co1 C58 -48.9(5) . . . . ?
C51 C55 Co1 C58 -168.1(4) . . . . ?
C54 C55 Co1 C53 37.9(2) . . . . ?
C51 C55 Co1 C53 -81.4(3) . . . . ?
C54 C55 Co1 C52 81.7(3) . . . . ?
C51 C55 Co1 C52 -37.6(3) . . . . ?
C54 C55 Co1 C56 -163.4(3) . . . . ?
C51 C55 Co1 C56 77.3(3) . . . . ?
C54 C55 Co1 C51 119.2(4) . . . . ?
C53 C54 Co1 C55 118.9(3) . . . . ?
C53 C54 Co1 C57 -54.1(5) . . . . ?
C55 C54 Co1 C57 -173.0(4) . . . . ?
C53 C54 Co1 C59 -126.1(3) . . . . ?
C55 C54 Co1 C59 115.0(3) . . . . ?
C53 C54 Co1 C60 -166.0(3) . . . . ?
C55 C54 Co1 C60 75.0(3) . . . . ?
C53 C54 Co1 C58 -84.2(3) . . . . ?
C55 C54 Co1 C58 156.9(2) . . . . ?
C55 C54 Co1 C53 -118.9(3) . . . . ?
C53 C54 Co1 C52 37.3(3) . . . . ?
C55 C54 Co1 C52 -81.6(3) . . . . ?
C53 C54 Co1 C56 169.2(6) . . . . ?
C55 C54 Co1 C56 50.2(7) . . . . ?
C53 C54 Co1 C51 81.1(3) . . . . ?
C55 C54 Co1 C51 -37.9(2) . . . . ?
C58 C57 Co1 C55 154.8(6) . . . . ?
C56 C57 Co1 C55 36.0(8) . . . . ?
C58 C57 Co1 C54 -43.0(5) . . . . ?
C56 C57 Co1 C54 -161.7(4) . . . . ?
C58 C57 Co1 C59 37.7(3) . . . . ?
C56 C57 Co1 C59 -81.0(3) . . . . ?
C58 C57 Co1 C60 81.7(3) . . . . ?
C56 C57 Co1 C60 -37.0(3) . . . . ?
C56 C57 Co1 C58 -118.7(4) . . . . ?
C58 C57 Co1 C53 -80.9(3) . . . . ?
C56 C57 Co1 C53 160.4(3) . . . . ?
C58 C57 Co1 C52 -124.4(3) . . . . ?
C56 C57 Co1 C52 116.9(3) . . . . ?
C58 C57 Co1 C56 118.7(4) . . . . ?
C58 C57 Co1 C51 -166.4(3) . . . . ?
C56 C57 Co1 C51 74.9(4) . . . . ?
C60 C59 Co1 C55 -83.5(3) . . . . ?
C58 C59 Co1 C55 157.8(3) . . . . ?
C60 C59 Co1 C54 -125.8(3) . . . . ?
C58 C59 Co1 C54 115.5(3) . . . . ?
C60 C59 Co1 C57 81.1(3) . . . . ?
C58 C59 Co1 C57 -37.6(3) . . . . ?
C58 C59 Co1 C60 -118.6(4) . . . . ?
C60 C59 Co1 C58 118.6(4) . . . . ?
C60 C59 Co1 C53 -165.8(3) . . . . ?
C58 C59 Co1 C53 75.6(4) . . . . ?
C60 C59 Co1 C52 167.3(6) . . . . ?
C58 C59 Co1 C52 48.7(8) . . . . ?
C60 C59 Co1 C56 37.2(3) . . . . ?
C58 C59 Co1 C56 -81.4(3) . . . . ?
C60 C59 Co1 C51 -52.5(5) . . . . ?
C58 C59 Co1 C51 -171.1(4) . . . . ?
C56 C60 Co1 C55 -127.3(3) . . . . ?
C59 C60 Co1 C55 113.3(3) . . . . ?
C56 C60 Co1 C54 -168.8(3) . . . . ?
C59 C60 Co1 C54 71.8(3) . . . . ?
C56 C60 Co1 C57 37.4(3) . . . . ?
C59 C60 Co1 C57 -82.0(3) . . . . ?
C56 C60 Co1 C59 119.4(4) . . . . ?
C56 C60 Co1 C58 81.3(3) . . . . ?
C59 C60 Co1 C58 -38.1(3) . . . . ?
C56 C60 Co1 C53 160.3(6) . . . . ?
C59 C60 Co1 C53 40.9(7) . . . . ?
C56 C60 Co1 C52 -51.7(5) . . . . ?
C59 C60 Co1 C52 -171.1(4) . . . . ?
C59 C60 Co1 C56 -119.4(4) . . . . ?
C56 C60 Co1 C51 -84.7(3) . . . . ?
C59 C60 Co1 C51 155.9(3) . . . . ?
C57 C58 Co1 C55 -165.9(4) . . . . ?
C59 C58 Co1 C55 -46.5(5) . . . . ?
C57 C58 Co1 C54 160.0(3) . . . . ?
C59 C58 Co1 C54 -80.6(3) . . . . ?
C59 C58 Co1 C57 119.4(4) . . . . ?
C57 C58 Co1 C59 -119.4(4) . . . . ?
C57 C58 Co1 C60 -81.3(3) . . . . ?
C59 C58 Co1 C60 38.1(3) . . . . ?
C57 C58 Co1 C53 117.1(3) . . . . ?
C59 C58 Co1 C53 -123.5(3) . . . . ?
C57 C58 Co1 C52 76.4(3) . . . . ?
C59 C58 Co1 C52 -164.2(3) . . . . ?
C57 C58 Co1 C56 -37.9(3) . . . . ?
C59 C58 Co1 C56 81.4(3) . . . . ?
C57 C58 Co1 C51 45.3(8) . . . . ?
C59 C58 Co1 C51 164.7(6) . . . . ?
C54 C53 Co1 C55 -38.1(3) . . . . ?
C52 C53 Co1 C55 81.9(3) . . . . ?
C52 C53 Co1 C54 120.0(4) . . . . ?
C54 C53 Co1 C57 155.4(3) . . . . ?
C52 C53 Co1 C57 -84.6(3) . . . . ?
C54 C53 Co1 C59 71.6(3) . . . . ?
C52 C53 Co1 C59 -168.4(3) . . . . ?
C54 C53 Co1 C60 40.3(7) . . . . ?
C52 C53 Co1 C60 160.3(5) . . . . ?
C54 C53 Co1 C58 113.1(3) . . . . ?
C52 C53 Co1 C58 -126.9(3) . . . . ?
C54 C53 Co1 C52 -120.0(4) . . . . ?
C54 C53 Co1 C56 -172.0(5) . . . . ?
C52 C53 Co1 C56 -52.1(6) . . . . ?
C54 C53 Co1 C51 -82.4(3) . . . . ?
C52 C53 Co1 C51 37.6(3) . . . . ?
C53 C52 Co1 C55 -81.6(3) . . . . ?
C51 C52 Co1 C55 37.9(3) . . . . ?
C53 C52 Co1 C54 -37.4(3) . . . . ?
C51 C52 Co1 C54 82.1(3) . . . . ?
C53 C52 Co1 C57 114.7(3) . . . . ?
C51 C52 Co1 C57 -125.9(3) . . . . ?
C53 C52 Co1 C59 34.7(7) . . . . ?
C51 C52 Co1 C59 154.2(6) . . . . ?
C53 C52 Co1 C60 -165.5(4) . . . . ?
C51 C52 Co1 C60 -46.1(5) . . . . ?
C53 C52 Co1 C58 72.5(3) . . . . ?
C51 C52 Co1 C58 -168.1(3) . . . . ?
C51 C52 Co1 C53 119.4(4) . . . . ?
C53 C52 Co1 C56 157.8(3) . . . . ?
C51 C52 Co1 C56 -82.7(3) . . . . ?
C53 C52 Co1 C51 -119.4(4) . . . . ?
C60 C56 Co1 C55 71.3(4) . . . . ?
C57 C56 Co1 C55 -168.9(3) . . . . ?
C60 C56 Co1 C54 32.4(8) . . . . ?
C57 C56 Co1 C54 152.2(6) . . . . ?
C60 C56 Co1 C57 -119.8(4) . . . . ?
C60 C56 Co1 C59 -37.8(3) . . . . ?
C57 C56 Co1 C59 82.1(3) . . . . ?
C57 C56 Co1 C60 119.8(4) . . . . ?
C60 C56 Co1 C58 -81.9(3) . . . . ?
C57 C56 Co1 C58 38.0(3) . . . . ?
C60 C56 Co1 C53 -165.2(4) . . . . ?
C57 C56 Co1 C53 -45.4(6) . . . . ?
C60 C56 Co1 C52 157.4(3) . . . . ?
C57 C56 Co1 C52 -82.8(4) . . . . ?
C60 C56 Co1 C51 114.1(3) . . . . ?
C57 C56 Co1 C51 -126.1(3) . . . . ?
C52 C51 Co1 C55 -119.4(4) . . . . ?
C52 C51 Co1 C54 -81.5(3) . . . . ?
C55 C51 Co1 C54 37.9(3) . . . . ?
C52 C51 Co1 C57 75.2(3) . . . . ?
C55 C51 Co1 C57 -165.4(3) . . . . ?
C52 C51 Co1 C59 -163.5(4) . . . . ?
C55 C51 Co1 C59 -44.1(5) . . . . ?
C52 C51 Co1 C60 159.8(3) . . . . ?
C55 C51 Co1 C60 -80.8(3) . . . . ?
C52 C51 Co1 C58 39.3(8) . . . . ?
C55 C51 Co1 C58 158.7(7) . . . . ?
C52 C51 Co1 C53 -37.6(3) . . . . ?
C55 C51 Co1 C53 81.8(3) . . . . ?
C55 C51 Co1 C52 119.4(4) . . . . ?
C52 C51 Co1 C56 116.9(3) . . . . ?
C55 C51 Co1 C56 -123.7(3) . . . . ?
C102 O103 C102 C101 64.1(18) 2_665 . . . ?
C101 O103 C102 C101 104.1(19) 2_665 . . . ?
O103 O103 C102 C101 64.1(18) 2_665 . . . ?
C102 O103 C102 O103 0.000(2) 2_665 . . 2_665 ?
C101 O103 C102 O103 40.0(12) 2_665 . . 2_665 ?
C101 O103 C102 O103 -64.1(18) . . . 2_665 ?
C102 O103 C102 C100 159.0(15) 2_665 . . . ?
C101 O103 C102 C100 -161.0(13) 2_665 . . . ?
O103 O103 C102 C100 159.0(15) 2_665 . . . ?
C101 O103 C102 C100 95(2) . . . . ?
C101 C100 C102 O103 -19(3) . . . 2_665 ?
C101 C100 C102 O103 -119.0(18) . . . . ?
O103 C102 C101 O103 -59.9(15) . . . 2_665 ?
C100 C102 C101 O103 -173.6(11) . . . 2_665 ?
O103 C102 C101 C100 173.6(11) 2_665 . . . ?
O103 C102 C101 C100 113.7(16) . . . . ?
O103 C102 C101 O103 59.9(15) 2_665 . . . ?
C100 C102 C101 O103 -113.7(16) . . . . ?
C102 C100 C101 O103 6.8(12) . . . 2_665 ?
C102 C100 C101 O103 33.5(11) . . . . ?
C102 O103 C101 C102 -121.1(17) 2_665 . . . ?
C101 O103 C101 C102 -96(2) 2_665 . . . ?
O103 O103 C101 C102 -96(2) 2_665 . . . ?
C102 O103 C101 O103 -25.4(8) 2_665 . . 2_665 ?
C102 O103 C101 O103 96(2) . . . 2_665 ?
C101 O103 C101 O103 0.000(1) 2_665 . . 2_665 ?
C102 O103 C101 C100 -176.0(10) 2_665 . . . ?
C102 O103 C101 C100 -54.9(17) . . . . ?
C101 O103 C101 C100 -150.6(13) 2_665 . . . ?
O103 O103 C101 C100 -150.6(13) 2_665 . . . ?
